data_4341148
loop_
_publ_author_name
'Anju, R. S.'
'Saha, Koushik'
'Mondal, Bijan'
'Dorcet, Vincent'
'Roisnel, Thierry'
'Halet, Jean-Francois'
'Ghosh, Sundargopal'

_publ_section_title
;
 Chemistry of diruthenium analogue of pentaborane(9) with heterocumulenes:
 toward novel trimetallic cubane-type clusters.
;
_journal_issue 19
_journal_name_full 'Inorganic chemistry'
_journal_page_first 10527
_journal_page_last 10535
_journal_paper_doi 10.1021/ic501623f
_journal_volume 53
_journal_year 2014
_chemical_formula_sum 'C24 H33 B Mn O3 Ru2 S2'
_chemical_formula_weight 701.51
_chemical_name_systematic
; 
 ? 
;
_space_group_IT_number 14
_symmetry_cell_setting monoclinic
_symmetry_space_group_name_Hall '-P 2yn'
_symmetry_space_group_name_H-M 'P 1 21/n 1'
_atom_sites_solution_hydrogens geom
_atom_sites_solution_primary direct
_atom_sites_solution_secondary difmap
_audit_creation_method SHELXL-97
_cell_angle_alpha 90.00
_cell_angle_beta 100.854(4)
_cell_angle_gamma 90.00
_cell_formula_units_Z 4
_cell_length_a 8.6665(11)
_cell_length_b 17.252(2)
_cell_length_c 18.468(2)
_cell_measurement_reflns_used 4516
_cell_measurement_temperature 150(2)
_cell_measurement_theta_max 25.1
_cell_measurement_theta_min 2.7
_cell_volume 2711.8(6)
_computing_cell_refinement 'APEX2/SAINT (Bruker, 2004)'
_computing_data_collection 'APEX2 (Bruker, 2004)'
_computing_data_reduction 'SAINT/XPREP (Bruker, 2004)'
_computing_molecular_graphics 'ORTEP3 (Farrugia, 1997) and Mercury (Bruno et al., 2002)'
_computing_publication_material 'SHELXL-97 (Sheldrick, 2008)'
_computing_structure_refinement 'SHELXL-97 (Sheldrick, 2008)'
_computing_structure_solution 'SIR92 (Altornare et al., 1993)'
_diffrn_ambient_temperature 150(2)
_diffrn_measured_fraction_theta_full 0.998
_diffrn_measured_fraction_theta_max 0.998
_diffrn_measurement_device_type 'Bruker axs kappa apex2 CCD Diffractometer'
_diffrn_measurement_method '\w and \f scan'
_diffrn_radiation_monochromator graphite
_diffrn_radiation_source 'fine-focus sealed tube'
_diffrn_radiation_type MoK\a
_diffrn_radiation_wavelength 0.71073
_diffrn_reflns_av_R_equivalents 0.0627
_diffrn_reflns_av_sigmaI/netI 0.0670
_diffrn_reflns_limit_h_max 10
_diffrn_reflns_limit_h_min -9
_diffrn_reflns_limit_k_max 19
_diffrn_reflns_limit_k_min -20
_diffrn_reflns_limit_l_max 16
_diffrn_reflns_limit_l_min -21
_diffrn_reflns_number 19576
_diffrn_reflns_theta_full 25.00
_diffrn_reflns_theta_max 25.00
_diffrn_reflns_theta_min 3.07
_diffrn_standards_decay_% 0
_exptl_absorpt_coefficient_mu 1.735
_exptl_absorpt_correction_T_max 0.871
_exptl_absorpt_correction_T_min 0.752
_exptl_absorpt_correction_type multi-scan
_exptl_absorpt_process_details 'SADABS (Bruker, 1999)'
_exptl_crystal_colour brown
_exptl_crystal_density_diffrn 1.718
_exptl_crystal_density_method 'not measured'
_exptl_crystal_description block
_exptl_crystal_F_000 1404
_exptl_crystal_size_max 0.15
_exptl_crystal_size_mid 0.10
_exptl_crystal_size_min 0.10
_refine_diff_density_max 1.092
_refine_diff_density_min -1.160
_refine_diff_density_rms 0.133
_refine_ls_extinction_method none
_refine_ls_goodness_of_fit_ref 1.016
_refine_ls_hydrogen_treatment mixed
_refine_ls_matrix_type full
_refine_ls_number_parameters 421
_refine_ls_number_reflns 4761
_refine_ls_number_restraints 315
_refine_ls_restrained_S_all 1.012
_refine_ls_R_factor_all 0.1001
_refine_ls_R_factor_gt 0.0574
_refine_ls_shift/su_max 0.000
_refine_ls_shift/su_mean 0.000
_refine_ls_structure_factor_coef Fsqd
_refine_ls_weighting_details 'calc w=1/[\s^2^(Fo^2^)+(0.0698P)^2^+14.3663P] where P=(Fo^2^+2Fc^2^)/3'
_refine_ls_weighting_scheme calc
_refine_ls_wR_factor_gt 0.1349
_refine_ls_wR_factor_ref 0.1620
_reflns_number_gt 3114
_reflns_number_total 4761
_reflns_threshold_expression >2sigma(I)
_cod_data_source_file ic501623f_si_002.cif
_cod_data_source_block shelxl
_cod_depositor_comments 'Adding full bibliography for 4341146--4341152.cif.'
_cod_original_sg_symbol_H-M P21/n
_cod_database_code 4341148

loop_
_symmetry_equiv_pos_as_xyz
'x, y, z'
'-x+1/2, y+1/2, -z+1/2'
'-x, -y, -z'
'x-1/2, -y-1/2, z-1/2'

loop_
_atom_site_label
_atom_site_type_symbol
_atom_site_fract_x
_atom_site_fract_y
_atom_site_fract_z
_atom_site_U_iso_or_equiv
_atom_site_adp_type
_atom_site_occupancy
_atom_site_symmetry_multiplicity
_atom_site_calc_flag
_atom_site_refinement_flags
_atom_site_disorder_assembly
_atom_site_disorder_group
C1 C 0.1204(9) -0.0680(5) 0.1585(5) 0.070(6) Uani 0.495(9) 1 d PU A 1
H1A H 0.2308 -0.0820 0.1757 0.105 Uiso 0.495(9) 1 calc PR A 1
H1B H 0.0718 -0.1049 0.1206 0.105 Uiso 0.495(9) 1 calc PR A 1
H1C H 0.0649 -0.0695 0.2000 0.105 Uiso 0.495(9) 1 calc PR A 1
C2 C 0.1115(9) 0.0060(5) 0.1289(5) 0.028(3) Uani 0.495(9) 1 d PRU A 1
C3 C -0.0329(9) 0.0431(5) 0.0991(5) 0.037(4) Uani 0.495(9) 1 d PRU A 1
C4 C 0.0019(9) 0.1142(5) 0.0670(5) 0.055(5) Uani 0.495(9) 1 d PRU A 1
C5 C 0.1678(9) 0.1211(5) 0.0768(5) 0.061(5) Uani 0.495(9) 1 d PRU A 1
C6 C 0.2355(9) 0.0543(5) 0.1151(5) 0.043(4) Uani 0.495(9) 1 d PRU A 1
C7 C -0.196(2) 0.0116(14) 0.0882(12) 0.071(6) Uani 0.495(9) 1 d PU A 1
H7A H -0.2710 0.0517 0.0664 0.107 Uiso 0.495(9) 1 calc PR A 1
H7B H -0.2201 -0.0043 0.1359 0.107 Uiso 0.495(9) 1 calc PR A 1
H7C H -0.2054 -0.0333 0.0552 0.107 Uiso 0.495(9) 1 calc PR A 1
C8 C -0.104(3) 0.1772(15) 0.0261(14) 0.093(8) Uani 0.495(9) 1 d PU A 1
H8A H -0.2141 0.1635 0.0245 0.140 Uiso 0.495(9) 1 calc PR A 1
H8B H -0.0843 0.1819 -0.0243 0.140 Uiso 0.495(9) 1 calc PR A 1
H8C H -0.0809 0.2268 0.0519 0.140 Uiso 0.495(9) 1 calc PR A 1
C9 C 0.266(3) 0.1866(14) 0.0530(13) 0.082(7) Uani 0.495(9) 1 d PU A 1
H9A H 0.3778 0.1741 0.0676 0.124 Uiso 0.495(9) 1 calc PR A 1
H9B H 0.2435 0.2350 0.0767 0.124 Uiso 0.495(9) 1 calc PR A 1
H9C H 0.2394 0.1926 -0.0007 0.124 Uiso 0.495(9) 1 calc PR A 1
C10 C 0.407(2) 0.0303(13) 0.1409(11) 0.066(6) Uani 0.495(9) 1 d PU A 1
H10A H 0.4758 0.0702 0.1267 0.099 Uiso 0.495(9) 1 calc PR A 1
H10B H 0.4256 -0.0191 0.1178 0.099 Uiso 0.495(9) 1 calc PR A 1
H10C H 0.4282 0.0244 0.1946 0.099 Uiso 0.495(9) 1 calc PR A 1
C1' C 0.2944(10) -0.0370(5) 0.1438(5) 0.109(10) Uani 0.505(9) 1 d PU A 2
H1'1 H 0.2358 -0.0806 0.1593 0.164 Uiso 0.505(9) 1 calc PR A 2
H1'2 H 0.3718 -0.0185 0.1859 0.164 Uiso 0.505(9) 1 calc PR A 2
H1'3 H 0.3486 -0.0540 0.1045 0.164 Uiso 0.505(9) 1 calc PR A 2
C2' C 0.1788(10) 0.0297(5) 0.1147(5) 0.063(5) Uani 0.505(9) 1 d PRU A 2
C3' C 0.0127(10) 0.0235(5) 0.1040(5) 0.062(5) Uani 0.505(9) 1 d PRU A 2
C4' C -0.0528(10) 0.0929(5) 0.0698(5) 0.049(5) Uani 0.505(9) 1 d PRU A 2
C5' C 0.0728(10) 0.1419(5) 0.0594(5) 0.038(4) Uani 0.505(9) 1 d PRU A 2
C6' C 0.2160(10) 0.1029(5) 0.0872(5) 0.043(4) Uani 0.505(9) 1 d PRU A 2
C7' C -0.101(3) -0.0425(17) 0.1131(15) 0.101(9) Uani 0.505(9) 1 d PU A 2
H7'1 H -0.0412 -0.0864 0.1378 0.152 Uiso 0.505(9) 1 calc PR A 2
H7'2 H -0.1572 -0.0589 0.0645 0.152 Uiso 0.505(9) 1 calc PR A 2
H7'3 H -0.1762 -0.0244 0.1428 0.152 Uiso 0.505(9) 1 calc PR A 2
C8' C -0.222(3) 0.1173(15) 0.0405(13) 0.082(7) Uani 0.505(9) 1 d PU A 2
H8'1 H -0.2229 0.1699 0.0204 0.123 Uiso 0.505(9) 1 calc PR A 2
H8'2 H -0.2811 0.1162 0.0806 0.123 Uiso 0.505(9) 1 calc PR A 2
H8'3 H -0.2696 0.0815 0.0015 0.123 Uiso 0.505(9) 1 calc PR A 2
C9' C 0.057(3) 0.2180(14) 0.0182(13) 0.085(7) Uani 0.505(9) 1 d PU A 2
H9'1 H -0.0539 0.2322 0.0049 0.127 Uiso 0.505(9) 1 calc PR A 2
H9'2 H 0.1014 0.2128 -0.0266 0.127 Uiso 0.505(9) 1 calc PR A 2
H9'3 H 0.1144 0.2584 0.0497 0.127 Uiso 0.505(9) 1 calc PR A 2
C10' C 0.375(3) 0.1275(15) 0.0774(13) 0.081(7) Uani 0.505(9) 1 d PU A 2
H10D H 0.4530 0.0899 0.1012 0.122 Uiso 0.505(9) 1 calc PR A 2
H10E H 0.3989 0.1786 0.0998 0.122 Uiso 0.505(9) 1 calc PR A 2
H10F H 0.3779 0.1303 0.0246 0.122 Uiso 0.505(9) 1 calc PR A 2
C11 C -0.2904(6) 0.0815(3) 0.3740(3) 0.099(4) Uani 1 1 d U . .
H11A H -0.3455 0.0456 0.3367 0.148 Uiso 1 1 calc R . .
H11B H -0.3067 0.1348 0.3559 0.148 Uiso 1 1 calc R . .
H11C H -0.3317 0.0758 0.4196 0.148 Uiso 1 1 calc R . .
C12 C -0.1069(6) 0.0621(3) 0.3899(3) 0.059(3) Uani 1 1 d RU . .
C13 C 0.0026(6) 0.1047(3) 0.4418(3) 0.067(3) Uani 1 1 d RU . .
C14 C 0.1521(6) 0.0691(3) 0.4473(3) 0.076(3) Uani 1 1 d RU . .
C15 C 0.1350(6) 0.0045(3) 0.3989(3) 0.061(3) Uani 1 1 d RU . .
C16 C -0.0250(6) 0.0001(3) 0.3634(3) 0.072(3) Uani 1 1 d RU . .
C17 C -0.0284(17) 0.1721(8) 0.4879(7) 0.099(4) Uani 1 1 d U . .
H17A H 0.0705 0.1894 0.5184 0.148 Uiso 1 1 calc R . .
H17B H -0.1017 0.1564 0.5196 0.148 Uiso 1 1 calc R . .
H17C H -0.0745 0.2146 0.4557 0.148 Uiso 1 1 calc R . .
C18 C 0.3039(17) 0.0958(9) 0.4963(8) 0.111(5) Uani 1 1 d U . .
H18A H 0.3898 0.0612 0.4897 0.166 Uiso 1 1 calc R . .
H18B H 0.2916 0.0947 0.5480 0.166 Uiso 1 1 calc R . .
H18C H 0.3281 0.1488 0.4829 0.166 Uiso 1 1 calc R . .
C19 C 0.2666(17) -0.0480(8) 0.3912(9) 0.115(5) Uani 1 1 d U . .
H19A H 0.3633 -0.0298 0.4230 0.173 Uiso 1 1 calc R . .
H19B H 0.2807 -0.0482 0.3398 0.173 Uiso 1 1 calc R . .
H19C H 0.2427 -0.1006 0.4058 0.173 Uiso 1 1 calc R . .
C20 C -0.1035(17) -0.0633(8) 0.3145(8) 0.107(5) Uani 1 1 d U . .
H20A H -0.2148 -0.0507 0.2980 0.160 Uiso 1 1 calc R . .
H20B H -0.0941 -0.1123 0.3419 0.160 Uiso 1 1 calc R . .
H20C H -0.0528 -0.0685 0.2715 0.160 Uiso 1 1 calc R . .
C21 C 0.3378(14) 0.2191(7) 0.3171(8) 0.055(4) Uani 0.758(5) 1 d PDU A 3
H21A H 0.4297 0.2220 0.3580 0.066 Uiso 0.758(5) 1 calc PR A 3
H21B H 0.3548 0.2542 0.2769 0.066 Uiso 0.758(5) 1 calc PR A 3
C22 C -0.1697(15) 0.2718(7) 0.3124(7) 0.049(3) Uani 0.758(5) 1 d PU A 3
C23 C -0.0239(14) 0.3339(8) 0.2166(7) 0.048(3) Uani 0.758(5) 1 d PU A 3
C24 C -0.2200(16) 0.2257(7) 0.1844(8) 0.057(3) Uani 0.758(5) 1 d PU A 3
O1 O -0.2553(12) 0.2938(6) 0.3495(6) 0.077(3) Uani 0.758(5) 1 d P A 3
O2 O -0.0103(11) 0.3956(5) 0.1930(6) 0.078(3) Uani 0.758(5) 1 d P A 3
O3 O -0.3397(12) 0.2233(6) 0.1416(6) 0.094(4) Uani 0.758(5) 1 d P A 3
S2 S 0.1584(3) 0.24242(17) 0.34843(16) 0.0425(8) Uani 0.758(5) 1 d PD A 3
C21' C 0.357(4) 0.2208(13) 0.287(2) 0.062(10) Uani 0.242(5) 1 d PDU A 4
H21C H 0.3494 0.2454 0.3349 0.075 Uiso 0.242(5) 1 calc PR A 4
H21D H 0.4629 0.2298 0.2757 0.075 Uiso 0.242(5) 1 calc PR A 4
C22' C -0.229(5) 0.219(3) 0.257(3) 0.075(14) Uani 0.242(5) 1 d P A 4
C23' C -0.042(6) 0.312(3) 0.311(2) 0.067(13) Uani 0.242(5) 1 d P A 4
C24' C -0.105(7) 0.288(3) 0.173(3) 0.081(16) Uani 0.242(5) 1 d P A 4
O1' O -0.368(4) 0.210(2) 0.261(2) 0.104(14) Uani 0.242(5) 1 d P A 4
O2' O -0.032(6) 0.359(2) 0.359(2) 0.120(16) Uani 0.242(5) 1 d P A 4
O3' O -0.185(5) 0.317(2) 0.1130(16) 0.116(16) Uani 0.242(5) 1 d P A 4
S2' S 0.2013(12) 0.2485(5) 0.2138(5) 0.048(3) Uani 0.242(5) 1 d PD A 4
B2 B -0.0935(12) 0.1149(6) 0.2332(6) 0.046(2) Uani 1 1 d D A .
S1 S 0.3029(3) 0.11895(15) 0.28360(14) 0.0554(6) Uani 1 1 d D . .
Mn1 Mn -0.04548(15) 0.23808(7) 0.25119(7) 0.0398(3) Uani 1 1 d . . .
Ru1 Ru 0.07184(8) 0.11080(4) 0.33066(4) 0.0467(3) Uani 1 1 d . A .
Ru2 Ru 0.10213(8) 0.12172(4) 0.18361(4) 0.0396(2) Uani 1 1 d . A .
H2 H -0.222(5) 0.092(5) 0.220(5) 0.08(3) Uiso 1 1 d D . .

loop_
_atom_site_aniso_label
_atom_site_aniso_U_11
_atom_site_aniso_U_22
_atom_site_aniso_U_33
_atom_site_aniso_U_23
_atom_site_aniso_U_13
_atom_site_aniso_U_12
C1 0.082(10) 0.061(9) 0.070(9) -0.008(8) 0.025(8) 0.012(8)
C2 0.028(6) 0.025(6) 0.033(6) -0.006(5) 0.007(5) 0.003(5)
C3 0.033(7) 0.038(7) 0.041(7) -0.004(6) 0.006(6) 0.006(6)
C4 0.058(8) 0.051(8) 0.052(8) 0.006(7) 0.003(7) 0.000(7)
C5 0.062(8) 0.058(8) 0.061(8) 0.010(7) 0.007(7) -0.009(7)
C6 0.037(7) 0.045(7) 0.053(7) 0.002(6) 0.020(6) -0.007(6)
C7 0.056(9) 0.081(10) 0.072(10) -0.021(8) 0.004(8) -0.003(8)
C8 0.104(12) 0.088(11) 0.080(11) 0.000(8) -0.001(9) 0.018(9)
C9 0.100(11) 0.086(11) 0.067(10) -0.001(8) 0.029(8) -0.013(9)
C10 0.057(9) 0.082(10) 0.064(9) -0.016(8) 0.026(7) 0.006(8)
C1' 0.116(13) 0.099(12) 0.110(12) -0.006(9) 0.018(9) 0.020(9)
C2' 0.065(8) 0.059(8) 0.067(8) 0.001(7) 0.018(7) 0.006(7)
C3' 0.063(8) 0.065(8) 0.062(8) -0.003(7) 0.022(7) -0.012(7)
C4' 0.040(7) 0.065(8) 0.045(7) 0.004(6) 0.018(6) -0.016(7)
C5' 0.037(7) 0.043(7) 0.036(7) 0.001(6) 0.012(6) 0.002(6)
C6' 0.032(7) 0.051(7) 0.046(7) 0.009(6) 0.008(6) 0.003(6)
C7' 0.110(12) 0.100(12) 0.096(12) 0.000(9) 0.024(9) -0.025(9)
C8' 0.078(10) 0.103(11) 0.067(10) -0.001(8) 0.019(8) 0.006(8)
C9' 0.093(11) 0.085(11) 0.078(10) 0.003(8) 0.020(8) 0.004(8)
C10' 0.071(10) 0.096(11) 0.080(10) 0.000(8) 0.022(8) -0.012(8)
C11 0.072(7) 0.122(8) 0.109(8) 0.022(7) 0.032(6) 0.001(6)
C12 0.046(5) 0.062(5) 0.075(6) 0.033(5) 0.022(4) 0.004(4)
C13 0.066(5) 0.074(6) 0.065(5) 0.025(5) 0.021(5) -0.008(5)
C14 0.075(6) 0.077(6) 0.077(6) 0.031(5) 0.014(5) 0.000(5)
C15 0.049(5) 0.060(5) 0.077(6) 0.039(5) 0.018(4) 0.010(4)
C16 0.086(6) 0.058(5) 0.072(6) 0.017(5) 0.012(5) -0.027(5)
C17 0.117(8) 0.099(8) 0.086(7) 0.002(6) 0.035(6) -0.006(7)
C18 0.094(8) 0.125(8) 0.104(8) 0.029(7) -0.003(6) 0.000(7)
C19 0.107(8) 0.104(8) 0.140(9) 0.041(7) 0.034(7) 0.018(7)
C20 0.118(8) 0.097(8) 0.111(8) 0.016(7) 0.036(7) -0.017(7)
C21 0.043(6) 0.063(6) 0.058(7) 0.017(5) 0.009(5) -0.008(5)
C22 0.040(6) 0.048(6) 0.057(7) 0.001(5) 0.004(5) 0.004(5)
C23 0.042(6) 0.047(6) 0.052(6) 0.004(6) 0.002(5) 0.000(5)
C24 0.052(7) 0.048(6) 0.065(7) 0.003(6) -0.002(6) -0.010(5)
O1 0.078(7) 0.080(7) 0.082(7) 0.008(6) 0.034(6) 0.023(6)
O2 0.064(6) 0.050(6) 0.117(8) 0.039(6) 0.008(6) -0.007(5)
O3 0.071(7) 0.075(7) 0.114(9) 0.002(6) -0.041(7) 0.002(6)
S2 0.0334(16) 0.0441(17) 0.0483(18) 0.0041(13) 0.0028(13) -0.0051(12)
C21' 0.049(13) 0.073(13) 0.066(15) 0.018(11) 0.014(11) -0.010(11)
C22' 0.04(3) 0.08(3) 0.11(4) 0.00(3) 0.01(3) 0.03(2)
C23' 0.09(4) 0.06(3) 0.05(2) 0.04(2) 0.02(2) 0.03(3)
C24' 0.12(4) 0.06(3) 0.07(3) 0.00(3) 0.03(3) 0.06(3)
O1' 0.044(19) 0.13(3) 0.14(3) -0.07(3) 0.00(2) 0.024(19)
O2' 0.19(5) 0.06(2) 0.13(3) -0.04(2) 0.07(3) -0.01(2)
O3' 0.20(4) 0.10(3) 0.037(17) 0.018(17) 0.02(2) 0.10(3)
S2' 0.060(6) 0.039(5) 0.052(6) 0.006(4) 0.025(5) -0.013(4)
B2 0.043(6) 0.041(6) 0.056(6) 0.000(5) 0.012(5) -0.009(5)
S1 0.0298(11) 0.0711(17) 0.0649(16) 0.0129(13) 0.0085(11) 0.0073(11)
Mn1 0.0366(7) 0.0317(7) 0.0495(8) 0.0062(6) 0.0038(6) 0.0019(5)
Ru1 0.0322(4) 0.0523(5) 0.0575(5) 0.0235(4) 0.0132(3) 0.0096(3)
Ru2 0.0319(4) 0.0337(4) 0.0536(5) 0.0001(3) 0.0094(3) 0.0008(3)

loop_
_atom_type_symbol
_atom_type_description
_atom_type_scat_dispersion_real
_atom_type_scat_dispersion_imag
_atom_type_scat_source
C C 0.0033 0.0016 'International Tables Vol C Tables 4.2.6.8 and 6.1.1.4'
H H 0.0000 0.0000 'International Tables Vol C Tables 4.2.6.8 and 6.1.1.4'
B B 0.0013 0.0007 'International Tables Vol C Tables 4.2.6.8 and 6.1.1.4'
O O 0.0106 0.0060 'International Tables Vol C Tables 4.2.6.8 and 6.1.1.4'
S S 0.1246 0.1234 'International Tables Vol C Tables 4.2.6.8 and 6.1.1.4'
Mn Mn 0.3368 0.7283 'International Tables Vol C Tables 4.2.6.8 and 6.1.1.4'
Ru Ru -1.2594 0.8363 'International Tables Vol C Tables 4.2.6.8 and 6.1.1.4'

loop_
_geom_angle_atom_site_label_1
_geom_angle_atom_site_label_2
_geom_angle_atom_site_label_3
_geom_angle
C2 C1 H1A 109.5
C2 C1 H1B 109.5
H1A C1 H1B 109.5
C2 C1 H1C 109.5
H1A C1 H1C 109.5
H1B C1 H1C 109.5
C1 C2 C3 123.1
C1 C2 C6 128.6
C3 C2 C6 108.0
C1 C2 Ru2 130.2(2)
C3 C2 Ru2 70.8(2)
C6 C2 Ru2 69.7(2)
C2 C3 C4 108.0
C2 C3 C7 129.2(10)
C4 C3 C7 121.9(10)
C2 C3 Ru2 72.2(2)
C4 C3 Ru2 69.0(2)
C7 C3 Ru2 132.5(9)
C5 C4 C3 108.0
C5 C4 C8 120.1(12)
C3 C4 C8 131.9(12)
C5 C4 Ru2 70.2(2)
C3 C4 Ru2 73.3(2)
C8 C4 Ru2 122.6(11)
C4 C5 C6 108.0
C4 C5 C9 129.1(11)
C6 C5 C9 122.9(11)
C4 C5 Ru2 71.4(2)
C6 C5 Ru2 72.8(2)
C9 C5 Ru2 121.2(10)
C2 C6 C5 108.0
C2 C6 C10 120.6(9)
C5 C6 C10 131.4(9)
C2 C6 Ru2 73.1(2)
C5 C6 Ru2 69.2(2)
C10 C6 Ru2 123.3(9)
C3 C7 H7A 109.5
C3 C7 H7B 109.5
H7A C7 H7B 109.5
C3 C7 H7C 109.5
H7A C7 H7C 109.5
H7B C7 H7C 109.5
C4 C8 H8A 109.5
C4 C8 H8B 109.5
H8A C8 H8B 109.5
C4 C8 H8C 109.5
H8A C8 H8C 109.5
H8B C8 H8C 109.5
C5 C9 H9A 109.5
C5 C9 H9B 109.5
H9A C9 H9B 109.5
C5 C9 H9C 109.5
H9A C9 H9C 109.5
H9B C9 H9C 109.5
C6 C10 H10A 109.5
C6 C10 H10B 109.5
H10A C10 H10B 109.5
C6 C10 H10C 109.5
H10A C10 H10C 109.5
H10B C10 H10C 109.5
C2' C1' H1'1 109.5
C2' C1' H1'2 109.5
H1'1 C1' H1'2 109.5
C2' C1' H1'3 109.5
H1'1 C1' H1'3 109.5
H1'2 C1' H1'3 109.5
C6' C2' C3' 108.0
C6' C2' C1' 127.4
C3' C2' C1' 124.3
C6' C2' Ru2 71.4(2)
C3' C2' Ru2 74.2(2)
C1' C2' Ru2 125.2(2)
C4' C3' C2' 108.0
C4' C3' C7' 117.6(13)
C2' C3' C7' 133.9(13)
C4' C3' Ru2 73.8(2)
C2' C3' Ru2 69.0(2)
C7' C3' Ru2 128.9(11)
C5' C4' C3' 108.0
C5' C4' C8' 119.8(10)
C3' C4' C8' 132.0(10)
C5' C4' Ru2 70.6(2)
C3' C4' Ru2 70.4(2)
C8' C4' Ru2 128.0(10)
C4' C5' C6' 108.0
C4' C5' C9' 126.0(11)
C6' C5' C9' 125.6(10)
C4' C5' Ru2 73.6(2)
C6' C5' Ru2 69.0(2)
C9' C5' Ru2 128.3(11)
C2' C6' C5' 108.0
C2' C6' C10' 125.2(11)
C5' C6' C10' 126.0(11)
C2' C6' Ru2 71.2(2)
C5' C6' Ru2 74.3(2)
C10' C6' Ru2 128.3(11)
C3' C7' H7'1 109.5
C3' C7' H7'2 109.5
H7'1 C7' H7'2 109.5
C3' C7' H7'3 109.5
H7'1 C7' H7'3 109.5
H7'2 C7' H7'3 109.5
C4' C8' H8'1 109.5
C4' C8' H8'2 109.5
H8'1 C8' H8'2 109.5
C4' C8' H8'3 109.5
H8'1 C8' H8'3 109.5
H8'2 C8' H8'3 109.5
C5' C9' H9'1 109.5
C5' C9' H9'2 109.5
H9'1 C9' H9'2 109.5
C5' C9' H9'3 109.5
H9'1 C9' H9'3 109.5
H9'2 C9' H9'3 109.5
C6' C10' H10D 109.5
C6' C10' H10E 109.5
H10D C10' H10E 109.5
C6' C10' H10F 109.5
H10D C10' H10F 109.5
H10E C10' H10F 109.5
C12 C11 H11A 109.5
C12 C11 H11B 109.5
H11A C11 H11B 109.5
C12 C11 H11C 109.5
H11A C11 H11C 109.5
H11B C11 H11C 109.5
C16 C12 C13 108.0
C16 C12 C11 129.7
C13 C12 C11 122.1
C16 C12 Ru1 71.06(13)
C13 C12 Ru1 72.36(14)
C11 C12 Ru1 126.32(12)
C14 C13 C12 108.0
C14 C13 C17 123.7(6)
C12 C13 C17 128.2(6)
C14 C13 Ru1 71.87(12)
C12 C13 Ru1 70.59(13)
C17 C13 Ru1 126.3(6)
C13 C14 C15 108.0
C13 C14 C18 125.9(6)
C15 C14 C18 126.1(6)
C13 C14 Ru1 71.33(13)
C15 C14 Ru1 70.84(14)
C18 C14 Ru1 123.3(6)
C16 C15 C14 108.0
C16 C15 C19 128.7(7)
C14 C15 C19 123.3(7)
C16 C15 Ru1 70.67(13)
C14 C15 Ru1 72.27(14)
C19 C15 Ru1 123.9(6)
C12 C16 C15 108.0
C12 C16 C20 124.0(6)
C15 C16 C20 127.6(6)
C12 C16 Ru1 71.62(13)
C15 C16 Ru1 72.11(13)
C20 C16 Ru1 128.1(6)
C13 C17 H17A 109.5
C13 C17 H17B 109.5
H17A C17 H17B 109.5
C13 C17 H17C 109.5
H17A C17 H17C 109.5
H17B C17 H17C 109.5
C14 C18 H18A 109.5
C14 C18 H18B 109.5
H18A C18 H18B 109.5
C14 C18 H18C 109.5
H18A C18 H18C 109.5
H18B C18 H18C 109.5
C15 C19 H19A 109.5
C15 C19 H19B 109.5
H19A C19 H19B 109.5
C15 C19 H19C 109.5
H19A C19 H19C 109.5
H19B C19 H19C 109.5
C16 C20 H20A 109.5
C16 C20 H20B 109.5
H20A C20 H20B 109.5
C16 C20 H20C 109.5
H20A C20 H20C 109.5
H20B C20 H20C 109.5
S2 C21 S1 102.7(6)
S2 C21 H21A 111.2
S1 C21 H21A 111.2
S2 C21 H21B 111.2
S1 C21 H21B 111.2
H21A C21 H21B 109.1
O1 C22 Mn1 177.2(11)
O2 C23 Mn1 178.9(12)
O3 C24 Mn1 174.6(12)
C21 S2 Mn1 109.2(5)
C21 S2 Ru1 90.6(4)
Mn1 S2 Ru1 71.54(9)
S2' C21' S1 94.3(10)
S2' C21' H21C 112.9
S1 C21' H21C 112.9
S2' C21' H21D 112.9
S1 C21' H21D 112.9
H21C C21' H21D 110.3
O1' C22' Mn1 175(4)
O2' C23' Mn1 173(4)
O3' C24' Mn1 165(5)
C21' S2' Mn1 110.6(16)
C21' S2' Ru2 96.9(8)
Mn1 S2' Ru2 72.1(3)
Ru2 B2 Ru1 84.1(4)
Ru2 B2 Mn1 82.2(3)
Ru1 B2 Mn1 79.6(4)
Ru2 B2 H2 139(5)
Ru1 B2 H2 130(5)
Mn1 B2 H2 120(5)
C21' S1 C21 19.0(16)
C21' S1 Ru2 99.4(7)
C21 S1 Ru2 107.7(4)
C21' S1 Ru1 106.2(16)
C21 S1 Ru1 91.7(4)
Ru2 S1 Ru1 74.10(7)
C22' Mn1 C24' 91(3)
C22' Mn1 C23' 91(2)
C24' Mn1 C23' 98.2(19)
C22' Mn1 C24 46.5(19)
C24' Mn1 C24 52(2)
C23' Mn1 C24 117.1(16)
C22' Mn1 C23 112.1(16)
C24' Mn1 C23 41.9(19)
C23' Mn1 C23 63.1(13)
C24 Mn1 C23 89.8(6)
C22' Mn1 C22 47.8(19)
C24' Mn1 C22 104.5(15)
C23' Mn1 C22 44.0(17)
C24 Mn1 C22 86.7(6)
C23 Mn1 C22 92.3(6)
C22' Mn1 B2 69.6(17)
C24' Mn1 B2 110.5(19)
C23' Mn1 B2 144.8(14)
C24 Mn1 B2 70.3(5)
C23 Mn1 B2 150.9(5)
C22 Mn1 B2 107.0(5)
C22' Mn1 S2 125.0(19)
C24' Mn1 S2 137(2)
C23' Mn1 S2 62.6(15)
C24 Mn1 S2 170.9(5)
C23 Mn1 S2 97.7(4)
C22 Mn1 S2 87.8(4)
B2 Mn1 S2 104.5(3)
C22' Mn1 S2' 165.1(19)
C24' Mn1 S2' 81.9(19)
C23' Mn1 S2' 103.2(17)
C24 Mn1 S2' 120.2(5)
C23 Mn1 S2' 70.5(4)
C22 Mn1 S2' 146.8(5)
B2 Mn1 S2' 100.7(4)
S2 Mn1 S2' 67.6(3)
C22' Mn1 Ru1 94.0(16)
C24' Mn1 Ru1 154.1(14)
C23' Mn1 Ru1 107.2(12)
C24 Mn1 Ru1 117.3(4)
C23 Mn1 Ru1 151.6(4)
C22 Mn1 Ru1 97.4(4)
B2 Mn1 Ru1 48.6(3)
S2 Mn1 Ru1 56.33(8)
S2' Mn1 Ru1 87.3(2)
C22' Mn1 Ru2 114.2(17)
C24' Mn1 Ru2 94.5(13)
C23' Mn1 Ru2 151.9(17)
C24 Mn1 Ru2 90.3(5)
C23 Mn1 Ru2 114.5(4)
C22 Mn1 Ru2 153.0(4)
B2 Mn1 Ru2 47.3(3)
S2 Mn1 Ru2 91.34(9)
S2' Mn1 Ru2 54.0(2)
Ru1 Mn1 Ru2 60.47(3)
B2 Ru1 C16 91.8(3)
B2 Ru1 C12 90.5(3)
C16 Ru1 C12 37.32(7)
B2 Ru1 C15 124.8(3)
C16 Ru1 C15 37.21(7)
C12 Ru1 C15 62.06(10)
B2 Ru1 C13 122.2(3)
C16 Ru1 C13 61.99(10)
C12 Ru1 C13 37.05(7)
C15 Ru1 C13 61.70(11)
B2 Ru1 C14 151.2(3)
C16 Ru1 C14 61.88(10)
C12 Ru1 C14 61.77(11)
C15 Ru1 C14 36.89(7)
C13 Ru1 C14 36.80(7)
B2 Ru1 S1 100.1(3)
C16 Ru1 S1 123.35(15)
C12 Ru1 S1 158.89(14)
C15 Ru1 S1 97.07(14)
C13 Ru1 S1 137.65(14)
C14 Ru1 S1 104.08(14)
B2 Ru1 S2 103.5(3)
C16 Ru1 S2 154.83(16)
C12 Ru1 S2 121.37(16)
C15 Ru1 S2 131.62(16)
C13 Ru1 S2 92.85(15)
C14 Ru1 S2 98.00(15)
S1 Ru1 S2 74.04(10)
B2 Ru1 Mn1 51.8(3)
C16 Ru1 Mn1 135.92(13)
C12 Ru1 Mn1 110.21(13)
C15 Ru1 Mn1 172.21(12)
C13 Ru1 Mn1 113.09(13)
C14 Ru1 Mn1 141.96(14)
S1 Ru1 Mn1 90.58(7)
S2 Ru1 Mn1 52.13(7)
B2 Ru1 Ru2 47.9(3)
C16 Ru1 Ru2 115.78(14)
C12 Ru1 Ru2 135.10(14)
C15 Ru1 Ru2 123.20(14)
C13 Ru1 Ru2 170.04(13)
C14 Ru1 Ru2 152.32(13)
S1 Ru1 Ru2 52.20(6)
S2 Ru1 Ru2 89.13(8)
Mn1 Ru1 Ru2 60.98(3)
B2 Ru2 C5 141.5(4)
B2 Ru2 C4 103.1(4)
C5 Ru2 C4 38.35(15)
B2 Ru2 C6 141.7(4)
C5 Ru2 C6 38.05(14)
C4 Ru2 C6 63.4(2)
B2 Ru2 C2' 124.8(4)
C5 Ru2 C2' 46.4(3)
C4 Ru2 C2' 59.6(3)
C6 Ru2 C2' 16.9(3)
B2 Ru2 C6' 150.4(4)
C5 Ru2 C6' 13.8(3)
C4 Ru2 C6' 49.4(3)
C6 Ru2 C6' 25.7(3)
C2' Ru2 C6' 37.39(15)
B2 Ru2 C3 84.8(4)
C5 Ru2 C3 63.3(2)
C4 Ru2 C3 37.66(14)
C6 Ru2 C3 62.5(2)
C2' Ru2 C3 48.3(3)
C6' Ru2 C3 66.6(3)
B2 Ru2 C2 104.5(3)
C5 Ru2 C2 62.9(2)
C4 Ru2 C2 62.7(2)
C6 Ru2 C2 37.23(13)
C2' Ru2 C2 20.5(3)
C6' Ru2 C2 56.5(3)
C3 Ru2 C2 37.02(13)
B2 Ru2 C3' 92.0(4)
C5 Ru2 C3' 61.5(3)
C4 Ru2 C3' 44.9(3)
C6 Ru2 C3' 52.3(3)
C2' Ru2 C3' 36.80(15)
C6' Ru2 C3' 61.4(2)
C3 Ru2 C3' 13.0(3)
C2 Ru2 C3' 24.0(3)
B2 Ru2 C5' 120.3(4)
C5 Ru2 C5' 23.1(3)
C4 Ru2 C5' 20.8(3)
C6 Ru2 C5' 58.3(3)
C2' Ru2 C5' 61.4(2)
C6' Ru2 C5' 36.72(14)
C3 Ru2 C5' 56.3(3)
C2 Ru2 C5' 71.9(3)
C3' Ru2 C5' 60.4(2)
B2 Ru2 S1 101.7(3)
C5 Ru2 S1 116.6(2)
C4 Ru2 S1 154.4(2)
C6 Ru2 S1 92.9(2)
C2' Ru2 S1 100.6(2)
C6' Ru2 S1 105.0(2)
C3 Ru2 S1 140.6(2)
C2 Ru2 S1 105.0(2)
C3' Ru2 S1 128.3(2)
C5' Ru2 S1 137.5(2)
B2 Ru2 C4' 90.3(4)
C5 Ru2 C4' 51.6(3)
C4 Ru2 C4' 15.1(3)
C6 Ru2 C4' 69.1(3)
C2' Ru2 C4' 60.8(2)
C6' Ru2 C4' 60.7(2)
C3 Ru2 C4' 25.6(3)
C2 Ru2 C4' 57.7(3)
C3' Ru2 C4' 35.90(14)
C5' Ru2 C4' 35.86(14)
S1 Ru2 C4' 161.4(2)

loop_
_geom_bond_atom_site_label_1
_geom_bond_atom_site_label_2
_geom_bond_distance
C1 C2 1.3865
C1 H1A 0.9800
C1 H1B 0.9800
C1 H1C 0.9800
C2 C3 1.4200
C2 C6 1.4200
C2 Ru2 2.246(8)
C3 C4 1.4200
C3 C7 1.50(2)
C3 Ru2 2.226(8)
C4 C5 1.4200
C4 C8 1.53(2)
C4 Ru2 2.169(9)
C5 C6 1.4200
C5 C9 1.53(2)
C5 Ru2 2.153(8)
C6 C10 1.53(2)
C6 Ru2 2.201(8)
C7 H7A 0.9800
C7 H7B 0.9800
C7 H7C 0.9800
C8 H8A 0.9800
C8 H8B 0.9800
C8 H8C 0.9800
C9 H9A 0.9800
C9 H9B 0.9800
C9 H9C 0.9800
C10 H10A 0.9800
C10 H10B 0.9800
C10 H10C 0.9800
C1' C2' 1.5541
C1' H1'1 0.9800
C1' H1'2 0.9800
C1' H1'3 0.9800
C2' C6' 1.4200
C2' C3' 1.4200
C2' Ru2 2.213(9)
C3' C4' 1.4200
C3' C7' 1.53(3)
C3' Ru2 2.281(9)
C4' C5' 1.4200
C4' C8' 1.52(2)
C4' Ru2 2.325(9)
C5' C6' 1.4200
C5' C9' 1.51(2)
C5' Ru2 2.287(9)
C6' C10' 1.49(2)
C6' Ru2 2.217(9)
C7' H7'1 0.9800
C7' H7'2 0.9800
C7' H7'3 0.9800
C8' H8'1 0.9800
C8' H8'2 0.9800
C8' H8'3 0.9800
C9' H9'1 0.9800
C9' H9'2 0.9800
C9' H9'3 0.9800
C10' H10D 0.9800
C10' H10E 0.9800
C10' H10F 0.9800
C11 C12 1.5976
C11 H11A 0.9800
C11 H11B 0.9800
C11 H11C 0.9800
C12 C16 1.4200
C12 C13 1.4200
C12 Ru1 2.223(4)
C13 C14 1.4200
C13 C17 1.494(14)
C13 Ru1 2.246(5)
C14 C15 1.4200
C14 C18 1.521(14)
C14 Ru1 2.253(4)
C15 C16 1.4200
C15 C19 1.483(14)
C15 Ru1 2.234(4)
C16 C20 1.498(15)
C16 Ru1 2.216(4)
C17 H17A 0.9800
C17 H17B 0.9800
C17 H17C 0.9800
C18 H18A 0.9800
C18 H18B 0.9800
C18 H18C 0.9800
C19 H19A 0.9800
C19 H19B 0.9800
C19 H19C 0.9800
C20 H20A 0.9800
C20 H20B 0.9800
C20 H20C 0.9800
C21 S2 1.804(12)
C21 S1 1.840(12)
C21 H21A 0.9900
C21 H21B 0.9900
C22 O1 1.165(14)
C22 Mn1 1.798(14)
C23 O2 1.164(14)
C23 Mn1 1.795(13)
C24 O3 1.181(15)
C24 Mn1 1.775(14)
S2 Mn1 2.271(3)
S2 Ru1 2.395(3)
C21' S2' 1.79(2)
C21' S1 1.82(2)
C21' H21C 0.9900
C21' H21D 0.9900
C22' O1' 1.23(5)
C22' Mn1 1.65(5)
C23' O2' 1.19(5)
C23' Mn1 1.69(5)
C24' O3' 1.29(5)
C24' Mn1 1.68(5)
S2' Mn1 2.375(9)
S2' Ru2 2.377(9)
B2 Ru2 2.076(10)
B2 Ru1 2.081(11)
B2 Mn1 2.179(10)
B2 H2 1.16(2)
S1 Ru2 2.287(3)
S1 Ru1 2.333(2)
Mn1 Ru1 2.7290(14)
Mn1 Ru2 2.7973(14)
Ru1 Ru2 2.7835(11)

loop_
_geom_torsion_atom_site_label_1
_geom_torsion_atom_site_label_2
_geom_torsion_atom_site_label_3
_geom_torsion_atom_site_label_4
_geom_torsion
C1 C2 C3 C4 -173.9
C6 C2 C3 C4 0.0
Ru2 C2 C3 C4 60.0(2)
C1 C2 C3 C7 -4.8(11)
C6 C2 C3 C7 169.2(11)
Ru2 C2 C3 C7 -130.8(12)
C1 C2 C3 Ru2 126.1(2)
C6 C2 C3 Ru2 -60.0(2)
C2 C3 C4 C5 0.0
C7 C3 C4 C5 -170.1(10)
Ru2 C3 C4 C5 62.0(2)
C2 C3 C4 C8 178.8(14)
C7 C3 C4 C8 8.7(16)
Ru2 C3 C4 C8 -119.1(14)
C2 C3 C4 Ru2 -62.0(2)
C7 C3 C4 Ru2 127.8(11)
C3 C4 C5 C6 0.0
C8 C4 C5 C6 -179.0(12)
Ru2 C4 C5 C6 64.1(2)
C3 C4 C5 C9 -179.6(12)
C8 C4 C5 C9 1.4(16)
Ru2 C4 C5 C9 -115.6(12)
C3 C4 C5 Ru2 -64.1(2)
C8 C4 C5 Ru2 116.9(12)
C1 C2 C6 C5 173.5
C3 C2 C6 C5 0.0
Ru2 C2 C6 C5 -60.7(2)
C1 C2 C6 C10 -6.7(9)
C3 C2 C6 C10 179.8(9)
Ru2 C2 C6 C10 119.1(10)
C1 C2 C6 Ru2 -125.8(2)
C3 C2 C6 Ru2 60.7(2)
C4 C5 C6 C2 0.0
C9 C5 C6 C2 179.7(11)
Ru2 C5 C6 C2 63.2(2)
C4 C5 C6 C10 -179.7(11)
C9 C5 C6 C10 -0.1(14)
Ru2 C5 C6 C10 -116.5(11)
C4 C5 C6 Ru2 -63.2(2)
C9 C5 C6 Ru2 116.5(12)
C6' C2' C3' C4' 0.0
C1' C2' C3' C4' -173.9
Ru2 C2' C3' C4' 63.9(2)
C6' C2' C3' C7' 171.8(15)
C1' C2' C3' C7' -2.2(15)
Ru2 C2' C3' C7' -124.3(15)
C6' C2' C3' Ru2 -63.9(2)
C1' C2' C3' Ru2 122.1(2)
C2' C3' C4' C5' 0.0
C7' C3' C4' C5' -173.3(12)
Ru2 C3' C4' C5' 60.9(2)
C2' C3' C4' C8' 175.2(13)
C7' C3' C4' C8' 1.9(16)
Ru2 C3' C4' C8' -123.9(13)
C2' C3' C4' Ru2 -60.9(2)
C7' C3' C4' Ru2 125.8(13)
C3' C4' C5' C6' 0.0
C8' C4' C5' C6' -175.9(11)
Ru2 C4' C5' C6' 60.7(2)
C3' C4' C5' C9' 173.5(12)
C8' C4' C5' C9' -2.4(15)
Ru2 C4' C5' C9' -125.8(13)
C3' C4' C5' Ru2 -60.7(2)
C8' C4' C5' Ru2 123.4(12)
C3' C2' C6' C5' 0.0
C1' C2' C6' C5' 173.7
Ru2 C2' C6' C5' -65.7(2)
C3' C2' C6' C10' -170.2(12)
C1' C2' C6' C10' 3.5(12)
Ru2 C2' C6' C10' 124.1(13)
C3' C2' C6' Ru2 65.7(2)
C1' C2' C6' Ru2 -120.6(2)
C4' C5' C6' C2' 0.0
C9' C5' C6' C2' -173.6(12)
Ru2 C5' C6' C2' 63.7(2)
C4' C5' C6' C10' 170.1(12)
C9' C5' C6' C10' -3.5(16)
Ru2 C5' C6' C10' -126.2(13)
C4' C5' C6' Ru2 -63.7(2)
C9' C5' C6' Ru2 122.8(13)
C16 C12 C13 C14 0.0
C11 C12 C13 C14 175.2
Ru1 C12 C13 C14 -62.53(13)
C16 C12 C13 C17 -176.1(7)
C11 C12 C13 C17 -0.9(7)
Ru1 C12 C13 C17 121.4(7)
C16 C12 C13 Ru1 62.53(13)
C11 C12 C13 Ru1 -122.29(13)
C12 C13 C14 C15 0.0
C17 C13 C14 C15 176.3(6)
Ru1 C13 C14 C15 -61.70(14)
C12 C13 C14 C18 179.8(7)
C17 C13 C14 C18 -3.9(9)
Ru1 C13 C14 C18 118.1(7)
C12 C13 C14 Ru1 61.70(14)
C17 C13 C14 Ru1 -122.0(7)
C13 C14 C15 C16 0.0
C18 C14 C15 C16 -179.8(7)
Ru1 C14 C15 C16 -62.01(13)
C13 C14 C15 C19 -178.6(7)
C18 C14 C15 C19 1.6(9)
Ru1 C14 C15 C19 119.4(7)
C13 C14 C15 Ru1 62.01(12)
C18 C14 C15 Ru1 -117.8(7)
C13 C12 C16 C15 0.0
C11 C12 C16 C15 -174.7
Ru1 C12 C16 C15 63.37(14)
C13 C12 C16 C20 172.6(6)
C11 C12 C16 C20 -2.1(6)
Ru1 C12 C16 C20 -124.1(7)
C13 C12 C16 Ru1 -63.36(14)
C11 C12 C16 Ru1 121.94(14)
C14 C15 C16 C12 0.0
C19 C15 C16 C12 178.5(7)
Ru1 C15 C16 C12 -63.04(14)
C14 C15 C16 C20 -172.2(7)
C19 C15 C16 C20 6.2(9)
Ru1 C15 C16 C20 124.7(7)
C14 C15 C16 Ru1 63.04(14)
C19 C15 C16 Ru1 -118.5(7)
S1 C21 S2 Mn1 -62.7(7)
S1 C21 S2 Ru1 8.0(6)
S1 C21' S2' Mn1 69(2)
S1 C21' S2' Ru2 -4(2)
S2' C21' S1 C21 -113(5)
S2' C21' S1 Ru2 4(2)
S2' C21' S1 Ru1 -72(2)
S2 C21 S1 C21' 132(4)
S2 C21 S1 Ru2 65.6(7)
S2 C21 S1 Ru1 -8.2(6)
O1' C22' Mn1 C24' -56(62)
O1' C22' Mn1 C23' 42(62)
O1' C22' Mn1 C24 -86(61)
O1' C22' Mn1 C23 -19(62)
O1' C22' Mn1 C22 53(61)
O1' C22' Mn1 B2 -168(62)
O1' C22' Mn1 S2 98(61)
O1' C22' Mn1 S2' -117(59)
O1' C22' Mn1 Ru1 149(62)
O1' C22' Mn1 Ru2 -151(61)
O3' C24' Mn1 C22' -16(13)
O3' C24' Mn1 C23' -107(13)
O3' C24' Mn1 C24 11(12)
O3' C24' Mn1 C23 -139(14)
O3' C24' Mn1 C22 -62(13)
O3' C24' Mn1 B2 52(13)
O3' C24' Mn1 S2 -165(12)
O3' C24' Mn1 S2' 151(13)
O3' C24' Mn1 Ru1 85(13)
O3' C24' Mn1 Ru2 98(13)
O2' C23' Mn1 C22' 97(41)
O2' C23' Mn1 C24' -172(41)
O2' C23' Mn1 C24 137(40)
O2' C23' Mn1 C23 -148(41)
O2' C23' Mn1 C22 86(40)
O2' C23' Mn1 B2 43(43)
O2' C23' Mn1 S2 -33(40)
O2' C23' Mn1 S2' -88(41)
O2' C23' Mn1 Ru1 3(41)
O2' C23' Mn1 Ru2 -56(42)
O3 C24 Mn1 C22' 76(15)
O3 C24 Mn1 C24' -65(14)
O3 C24 Mn1 C23' 13(15)
O3 C24 Mn1 C23 -46(14)
O3 C24 Mn1 C22 46(14)
O3 C24 Mn1 B2 156(15)
O3 C24 Mn1 S2 99(14)
O3 C24 Mn1 S2' -113(14)
O3 C24 Mn1 Ru1 143(14)
O3 C24 Mn1 Ru2 -160(14)
O2 C23 Mn1 C22' -90(59)
O2 C23 Mn1 C24' -26(58)
O2 C23 Mn1 C23' -169(59)
O2 C23 Mn1 C24 -48(59)
O2 C23 Mn1 C22 -135(59)
O2 C23 Mn1 B2 -3(59)
O2 C23 Mn1 S2 137(59)
O2 C23 Mn1 S2' 74(59)
O2 C23 Mn1 Ru1 115(58)
O2 C23 Mn1 Ru2 42(59)
O1 C22 Mn1 C22' -39(24)
O1 C22 Mn1 C24' 38(24)
O1 C22 Mn1 C23' 125(24)
O1 C22 Mn1 C24 -11(24)
O1 C22 Mn1 C23 79(24)
O1 C22 Mn1 B2 -79(24)
O1 C22 Mn1 S2 176(100)
O1 C22 Mn1 S2' 136(24)
O1 C22 Mn1 Ru1 -128(24)
O1 C22 Mn1 Ru2 -95(24)
Ru2 B2 Mn1 C22' 159(2)
Ru1 B2 Mn1 C22' -115(2)
Ru2 B2 Mn1 C24' 76.6(19)
Ru1 B2 Mn1 C24' 161.9(19)
Ru2 B2 Mn1 C23' -141(3)
Ru1 B2 Mn1 C23' -55(3)
Ru2 B2 Mn1 C24 109.7(6)
Ru1 B2 Mn1 C24 -164.9(6)
Ru2 B2 Mn1 C23 60.3(10)
Ru1 B2 Mn1 C23 145.7(9)
Ru2 B2 Mn1 C22 -170.2(4)
Ru1 B2 Mn1 C22 -84.9(5)
Ru2 B2 Mn1 S2 -78.1(3)
Ru1 B2 Mn1 S2 7.3(3)
Ru2 B2 Mn1 S2' -8.7(4)
Ru1 B2 Mn1 S2' 76.6(4)
Ru2 B2 Mn1 Ru1 -85.4(3)
Ru1 B2 Mn1 Ru2 85.4(3)
C21 S2 Mn1 C22' 153(2)
Ru1 S2 Mn1 C22' 69(2)
C21 S2 Mn1 C24' -67(2)
Ru1 S2 Mn1 C24' -150.6(19)
C21 S2 Mn1 C23' -137.7(17)
Ru1 S2 Mn1 C23' 138.2(17)
C21 S2 Mn1 C24 132(3)
Ru1 S2 Mn1 C24 48(3)
C21 S2 Mn1 C23 -83.5(6)
Ru1 S2 Mn1 C23 -167.5(4)
C21 S2 Mn1 C22 -175.5(6)
Ru1 S2 Mn1 C22 100.4(4)
C21 S2 Mn1 B2 77.5(5)
Ru1 S2 Mn1 B2 -6.5(3)
C21 S2 Mn1 S2' -18.3(5)
Ru1 S2 Mn1 S2' -102.3(2)
C21 S2 Mn1 Ru1 84.0(4)
C21 S2 Mn1 Ru2 31.5(4)
Ru1 S2 Mn1 Ru2 -52.57(6)
C21' S2' Mn1 C22' -131(6)
Ru2 S2' Mn1 C22' -40(6)
C21' S2' Mn1 C24' 168(2)
Ru2 S2' Mn1 C24' -101.5(17)
C21' S2' Mn1 C23' 71.1(16)
Ru2 S2' Mn1 C23' 161.9(12)
C21' S2' Mn1 C24 -156.2(11)
Ru2 S2' Mn1 C24 -65.4(5)
C21' S2' Mn1 C23 126.0(11)
Ru2 S2' Mn1 C23 -143.2(5)
C21' S2' Mn1 C22 63.5(13)
Ru2 S2' Mn1 C22 154.3(7)
C21' S2' Mn1 B2 -82.8(10)
Ru2 S2' Mn1 B2 7.9(4)
C21' S2' Mn1 S2 18.6(10)
Ru2 S2' Mn1 S2 109.4(2)
C21' S2' Mn1 Ru1 -35.9(10)
Ru2 S2' Mn1 Ru1 54.87(17)
C21' S2' Mn1 Ru2 -90.8(10)
Ru2 B2 Ru1 C16 -124.0(3)
Mn1 B2 Ru1 C16 153.0(3)
Ru2 B2 Ru1 C12 -161.3(3)
Mn1 B2 Ru1 C12 115.6(3)
Ru2 B2 Ru1 C15 -105.7(3)
Mn1 B2 Ru1 C15 171.25(16)
Ru2 B2 Ru1 C13 178.45(17)
Mn1 B2 Ru1 C13 95.4(3)
Ru2 B2 Ru1 C14 -146.5(4)
Mn1 B2 Ru1 C14 130.4(5)
Ru2 B2 Ru1 S1 0.4(3)
Mn1 B2 Ru1 S1 -82.7(3)
Ru2 B2 Ru1 S2 76.2(3)
Mn1 B2 Ru1 S2 -6.9(3)
Ru2 B2 Ru1 Mn1 83.1(3)
Mn1 B2 Ru1 Ru2 -83.1(3)
C12 C16 Ru1 B2 -88.5(3)
C15 C16 Ru1 B2 154.8(3)
C20 C16 Ru1 B2 30.7(9)
C20 C16 Ru1 C12 119.2(8)
C20 C16 Ru1 C15 -124.1(8)
C12 C16 Ru1 C13 37.5
C15 C16 Ru1 C13 -79.20(8)
C20 C16 Ru1 C13 156.7(8)
C12 C16 Ru1 C14 79.42(8)
C15 C16 Ru1 C14 -37.3
C20 C16 Ru1 C14 -161.4(8)
C12 C16 Ru1 S1 168.19(15)
C15 C16 Ru1 S1 51.49(10)
C20 C16 Ru1 S1 -72.6(8)
C12 C16 Ru1 S2 39.4(3)
C15 C16 Ru1 S2 -77.3(3)
C20 C16 Ru1 S2 158.6(8)
C12 C16 Ru1 Mn1 -57.62(13)
C15 C16 Ru1 Mn1 -174.32(19)
C20 C16 Ru1 Mn1 61.6(9)
C12 C16 Ru1 Ru2 -131.61(10)
C15 C16 Ru1 Ru2 111.69(9)
C20 C16 Ru1 Ru2 -12.4(8)
C16 C12 Ru1 B2 92.3(3)
C13 C12 Ru1 B2 -150.9(3)
C11 C12 Ru1 B2 -33.6(3)
C13 C12 Ru1 C16 116.87(7)
C16 C12 Ru1 C15 -37.70(5)
C13 C12 Ru1 C15 79.16(8)
C16 C12 Ru1 C13 -116.87(7)
C11 C12 Ru1 C13 117.26(9)
C16 C12 Ru1 C14 -79.74(8)
C13 C12 Ru1 C14 37.13(6)
C16 C12 Ru1 S1 -28.3(4)
C13 C12 Ru1 S1 88.5(4)
C11 C12 Ru1 S1 -154.2(3)
C16 C12 Ru1 S2 -161.56(14)
C13 C12 Ru1 S2 -44.70(10)
C11 C12 Ru1 S2 72.57(17)
C16 C12 Ru1 Mn1 141.24(10)
C13 C12 Ru1 Mn1 -101.89(8)
C11 C12 Ru1 Mn1 15.37(16)
C16 C12 Ru1 Ru2 72.53(14)
C13 C12 Ru1 Ru2 -170.61(17)
C11 C12 Ru1 Ru2 -53.3(2)
C16 C15 Ru1 B2 -31.3(4)
C14 C15 Ru1 B2 -148.4(4)
C19 C15 Ru1 B2 93.0(9)
C14 C15 Ru1 C16 -117.13(7)
C19 C15 Ru1 C16 124.3(8)
C16 C15 Ru1 C12 37.81(5)
C14 C15 Ru1 C12 -79.32(9)
C19 C15 Ru1 C12 162.1(8)
C16 C15 Ru1 C13 80.04(8)
C14 C15 Ru1 C13 -37.09(6)
C19 C15 Ru1 C13 -155.7(8)
C16 C15 Ru1 C14 117.13(7)
C19 C15 Ru1 C14 -118.6(8)
C16 C15 Ru1 S1 -138.80(9)
C14 C15 Ru1 S1 104.07(8)
C19 C15 Ru1 S1 -14.5(9)
C16 C15 Ru1 S2 146.29(18)
C14 C15 Ru1 S2 29.16(13)
C19 C15 Ru1 S2 -89.5(9)
C16 C15 Ru1 Mn1 30.5(10)
C14 C15 Ru1 Mn1 -86.6(11)
C19 C15 Ru1 Mn1 154.8(11)
C16 C15 Ru1 Ru2 -89.86(11)
C14 C15 Ru1 Ru2 153.01(12)
C19 C15 Ru1 Ru2 34.4(9)
C14 C13 Ru1 B2 152.5(4)
C12 C13 Ru1 B2 35.1(3)
C17 C13 Ru1 B2 -88.5(8)
C14 C13 Ru1 C16 79.62(8)
C12 C13 Ru1 C16 -37.78(5)
C17 C13 Ru1 C16 -161.4(7)
C14 C13 Ru1 C12 117.39(7)
C17 C13 Ru1 C12 -123.7(8)
C14 C13 Ru1 C15 37.19(5)
C12 C13 Ru1 C15 -80.21(9)
C17 C13 Ru1 C15 156.1(7)
C12 C13 Ru1 C14 -117.39(7)
C17 C13 Ru1 C14 119.0(8)
C14 C13 Ru1 S1 -30.30(15)
C12 C13 Ru1 S1 -147.7(2)
C17 C13 Ru1 S1 88.7(8)
C14 C13 Ru1 S2 -99.57(8)
C12 C13 Ru1 S2 143.04(8)
C17 C13 Ru1 S2 19.4(8)
C14 C13 Ru1 Mn1 -149.25(10)
C12 C13 Ru1 Mn1 93.35(8)
C17 C13 Ru1 Mn1 -30.3(8)
C14 C13 Ru1 Ru2 159.2(8)
C12 C13 Ru1 Ru2 41.8(7)
C17 C13 Ru1 Ru2 -81.9(11)
C13 C14 Ru1 B2 -54.2(6)
C15 C14 Ru1 B2 63.3(7)
C18 C14 Ru1 B2 -175.5(9)
C13 C14 Ru1 C16 -79.95(8)
C15 C14 Ru1 C16 37.61(6)
C18 C14 Ru1 C16 158.8(8)
C13 C14 Ru1 C12 -37.39(5)
C15 C14 Ru1 C12 80.18(9)
C18 C14 Ru1 C12 -158.7(8)
C13 C14 Ru1 C15 -117.56(7)
C18 C14 Ru1 C15 121.1(8)
C15 C14 Ru1 C13 117.56(7)
C18 C14 Ru1 C13 -121.3(8)
C13 C14 Ru1 S1 159.49(11)
C15 C14 Ru1 S1 -82.95(9)
C18 C14 Ru1 S1 38.2(8)
C13 C14 Ru1 S2 84.02(9)
C15 C14 Ru1 S2 -158.42(9)
C18 C14 Ru1 S2 -37.3(8)
C13 C14 Ru1 Mn1 49.75(14)
C15 C14 Ru1 Mn1 167.3(2)
C18 C14 Ru1 Mn1 -71.5(8)
C13 C14 Ru1 Ru2 -172.4(3)
C15 C14 Ru1 Ru2 -54.8(2)
C18 C14 Ru1 Ru2 66.3(9)
C21' S1 Ru1 B2 95.1(9)
C21 S1 Ru1 B2 107.5(5)
Ru2 S1 Ru1 B2 -0.3(3)
C21' S1 Ru1 C16 -166.1(9)
C21 S1 Ru1 C16 -153.6(5)
Ru2 S1 Ru1 C16 98.53(17)
C21' S1 Ru1 C12 -145.9(10)
C21 S1 Ru1 C12 -133.4(6)
Ru2 S1 Ru1 C12 118.7(4)
C21' S1 Ru1 C15 -137.6(9)
C21 S1 Ru1 C15 -125.1(5)
Ru2 S1 Ru1 C15 127.01(15)
C21' S1 Ru1 C13 -82.5(9)
C21 S1 Ru1 C13 -70.0(5)
Ru2 S1 Ru1 C13 -177.94(19)
C21' S1 Ru1 C14 -100.7(9)
C21 S1 Ru1 C14 -88.2(5)
Ru2 S1 Ru1 C14 163.91(15)
C21' S1 Ru1 S2 -6.2(9)
C21 S1 Ru1 S2 6.3(5)
Ru2 S1 Ru1 S2 -101.64(9)
C21' S1 Ru1 Mn1 43.9(9)
C21 S1 Ru1 Mn1 56.4(5)
Ru2 S1 Ru1 Mn1 -51.54(6)
C21' S1 Ru1 Ru2 95.4(9)
C21 S1 Ru1 Ru2 107.9(5)
C21 S2 Ru1 B2 -103.2(5)
Mn1 S2 Ru1 B2 6.8(3)
C21 S2 Ru1 C16 131.0(6)
Mn1 S2 Ru1 C16 -119.0(3)
C21 S2 Ru1 C12 157.8(5)
Mn1 S2 Ru1 C12 -92.20(17)
C21 S2 Ru1 C15 78.9(5)
Mn1 S2 Ru1 C15 -171.10(17)
C21 S2 Ru1 C13 132.7(5)
Mn1 S2 Ru1 C13 -117.31(14)
C21 S2 Ru1 C14 96.1(5)
Mn1 S2 Ru1 C14 -153.92(14)
C21 S2 Ru1 S1 -6.4(5)
Mn1 S2 Ru1 S1 103.64(10)
C21 S2 Ru1 Mn1 -110.0(5)
C21 S2 Ru1 Ru2 -57.1(5)
Mn1 S2 Ru1 Ru2 52.92(7)
C22' Mn1 Ru1 B2 58.3(19)
C24' Mn1 Ru1 B2 -42(5)
C23' Mn1 Ru1 B2 150.2(18)
C24 Mn1 Ru1 B2 16.0(7)
C23 Mn1 Ru1 B2 -144.8(10)
C22 Mn1 Ru1 B2 106.2(5)
S2 Mn1 Ru1 B2 -171.5(4)
S2' Mn1 Ru1 B2 -106.8(4)
Ru2 Mn1 Ru1 B2 -57.4(4)
C22' Mn1 Ru1 C16 17.5(19)
C24' Mn1 Ru1 C16 -82(5)
C23' Mn1 Ru1 C16 109.4(18)
C24 Mn1 Ru1 C16 -24.8(6)
C23 Mn1 Ru1 C16 174.4(9)
C22 Mn1 Ru1 C16 65.4(5)
B2 Mn1 Ru1 C16 -40.8(4)
S2 Mn1 Ru1 C16 147.7(2)
S2' Mn1 Ru1 C16 -147.6(3)
Ru2 Mn1 Ru1 C16 -98.2(2)
C22' Mn1 Ru1 C12 -15.6(19)
C24' Mn1 Ru1 C12 -116(5)
C23' Mn1 Ru1 C12 76.4(18)
C24 Mn1 Ru1 C12 -57.8(6)
C23 Mn1 Ru1 C12 141.3(9)
C22 Mn1 Ru1 C12 32.3(4)
B2 Mn1 Ru1 C12 -73.9(4)
S2 Mn1 Ru1 C12 114.61(18)
S2' Mn1 Ru1 C12 179.3(3)
Ru2 Mn1 Ru1 C12 -131.22(16)
C22' Mn1 Ru1 C15 -9(2)
C24' Mn1 Ru1 C15 -109(5)
C23' Mn1 Ru1 C15 83(2)
C24 Mn1 Ru1 C15 -50.9(12)
C23 Mn1 Ru1 C15 148.2(14)
C22 Mn1 Ru1 C15 39.2(12)
B2 Mn1 Ru1 C15 -67.0(11)
S2 Mn1 Ru1 C15 121.5(11)
S2' Mn1 Ru1 C15 -173.8(11)
Ru2 Mn1 Ru1 C15 -124.3(11)
C22' Mn1 Ru1 C13 -55.5(19)
C24' Mn1 Ru1 C13 -155(5)
C23' Mn1 Ru1 C13 36.5(18)
C24 Mn1 Ru1 C13 -97.7(6)
C23 Mn1 Ru1 C13 101.4(9)
C22 Mn1 Ru1 C13 -7.6(4)
B2 Mn1 Ru1 C13 -113.7(4)
S2 Mn1 Ru1 C13 74.74(17)
S2' Mn1 Ru1 C13 139.4(3)
Ru2 Mn1 Ru1 C13 -171.08(15)
C22' Mn1 Ru1 C14 -85.3(19)
C24' Mn1 Ru1 C14 175(5)
C23' Mn1 Ru1 C14 6.7(18)
C24 Mn1 Ru1 C14 -127.5(6)
C23 Mn1 Ru1 C14 71.6(9)
C22 Mn1 Ru1 C14 -37.4(5)
B2 Mn1 Ru1 C14 -143.5(4)
S2 Mn1 Ru1 C14 44.9(2)
S2' Mn1 Ru1 C14 109.6(3)
Ru2 Mn1 Ru1 C14 159.1(2)
C22' Mn1 Ru1 S1 160.7(19)
C24' Mn1 Ru1 S1 61(5)
C23' Mn1 Ru1 S1 -107.4(18)
C24 Mn1 Ru1 S1 118.4(5)
C23 Mn1 Ru1 S1 -42.4(9)
C22 Mn1 Ru1 S1 -151.4(4)
B2 Mn1 Ru1 S1 102.4(4)
S2 Mn1 Ru1 S1 -69.13(11)
S2' Mn1 Ru1 S1 -4.4(2)
Ru2 Mn1 Ru1 S1 45.04(7)
C22' Mn1 Ru1 S2 -130.2(19)
C24' Mn1 Ru1 S2 130(5)
C23' Mn1 Ru1 S2 -38.2(18)
C24 Mn1 Ru1 S2 -172.4(6)
C23 Mn1 Ru1 S2 26.7(9)
C22 Mn1 Ru1 S2 -82.3(4)
B2 Mn1 Ru1 S2 171.5(4)
S2' Mn1 Ru1 S2 64.7(2)
Ru2 Mn1 Ru1 S2 114.17(10)
C22' Mn1 Ru1 Ru2 115.6(19)
C24' Mn1 Ru1 Ru2 16(5)
C23' Mn1 Ru1 Ru2 -152.4(18)
C24 Mn1 Ru1 Ru2 73.4(5)
C23 Mn1 Ru1 Ru2 -87.5(9)
C22 Mn1 Ru1 Ru2 163.5(4)
B2 Mn1 Ru1 Ru2 57.4(4)
S2 Mn1 Ru1 Ru2 -114.17(10)
S2' Mn1 Ru1 Ru2 -49.5(2)
Ru1 B2 Ru2 C5 173.2(4)
Mn1 B2 Ru2 C5 -106.5(5)
Ru1 B2 Ru2 C4 173.4(3)
Mn1 B2 Ru2 C4 -106.3(3)
Ru1 B2 Ru2 C6 109.9(5)
Mn1 B2 Ru2 C6 -169.8(4)
Ru1 B2 Ru2 C2' 111.5(4)
Mn1 B2 Ru2 C2' -168.1(3)
Ru1 B2 Ru2 C6' 154.2(6)
Mn1 B2 Ru2 C6' -125.5(6)
Ru1 B2 Ru2 C3 140.3(4)
Mn1 B2 Ru2 C3 -139.4(3)
Ru1 B2 Ru2 C2 108.7(3)
Mn1 B2 Ru2 C2 -171.0(3)
Ru1 B2 Ru2 C3' 129.4(3)
Mn1 B2 Ru2 C3' -150.2(3)
Ru1 B2 Ru2 C5' -174.1(3)
Mn1 B2 Ru2 C5' -93.7(4)
Ru1 B2 Ru2 S1 -0.4(3)
Mn1 B2 Ru2 S1 79.9(3)
Ru1 B2 Ru2 C4' 165.3(3)
Mn1 B2 Ru2 C4' -114.4(3)
C4 C5 Ru2 B2 0.4(5)
C6 C5 Ru2 B2 -116.0(6)
C9 C5 Ru2 B2 125.5(14)
C6 C5 Ru2 C4 -116.44(12)
C9 C5 Ru2 C4 125.1(13)
C4 C5 Ru2 C6 116.44(12)
C9 C5 Ru2 C6 -118.5(13)
C4 C5 Ru2 C2' 94.4(4)
C6 C5 Ru2 C2' -22.0(4)
C9 C5 Ru2 C2' -140.5(14)
C4 C5 Ru2 C6' 138.3(13)
C6 C5 Ru2 C6' 21.8(14)
C9 C5 Ru2 C6' -96.7(19)
C4 C5 Ru2 C3 37.65(8)
C6 C5 Ru2 C3 -78.78(13)
C9 C5 Ru2 C3 162.7(13)
C4 C5 Ru2 C2 79.37(13)
C6 C5 Ru2 C2 -37.07(8)
C9 C5 Ru2 C2 -155.6(13)
C4 C5 Ru2 C3' 52.2(3)
C6 C5 Ru2 C3' -64.2(3)
C9 C5 Ru2 C3' 177.3(14)
C4 C5 Ru2 C5' -28.7(8)
C6 C5 Ru2 C5' -145.1(8)
C9 C5 Ru2 C5' 96.4(16)
C4 C5 Ru2 S1 173.3(2)
C6 C5 Ru2 S1 56.88(12)
C9 C5 Ru2 S1 -61.6(14)
C4 C5 Ru2 C4' 10.4(4)
C6 C5 Ru2 C4' -106.0(3)
C9 C5 Ru2 C4' 135.5(14)
C5 C4 Ru2 B2 -179.7(3)
C3 C4 Ru2 B2 -63.0(3)
C8 C4 Ru2 B2 66.5(15)
C3 C4 Ru2 C5 116.77(12)
C8 C4 Ru2 C5 -113.8(14)
C5 C4 Ru2 C6 -38.10(8)
C3 C4 Ru2 C6 78.67(13)
C8 C4 Ru2 C6 -151.9(14)
C5 C4 Ru2 C2' -56.8(3)
C3 C4 Ru2 C2' 59.9(3)
C8 C4 Ru2 C2' -170.6(15)
C5 C4 Ru2 C6' -12.1(4)
C3 C4 Ru2 C6' 104.7(4)
C8 C4 Ru2 C6' -125.9(15)
C5 C4 Ru2 C3 -116.77(12)
C8 C4 Ru2 C3 129.4(14)
C5 C4 Ru2 C2 -80.06(13)
C3 C4 Ru2 C2 36.72(8)
C8 C4 Ru2 C2 166.2(14)
C5 C4 Ru2 C3' -100.2(4)
C3 C4 Ru2 C3' 16.5(4)
C8 C4 Ru2 C3' 146.0(15)
C5 C4 Ru2 C5' 32.1(9)
C3 C4 Ru2 C5' 148.9(9)
C8 C4 Ru2 C5' -81.6(17)
C5 C4 Ru2 S1 -13.9(4)
C3 C4 Ru2 S1 102.8(5)
C8 C4 Ru2 S1 -127.7(14)
C5 C4 Ru2 C4' -147.0(12)
C3 C4 Ru2 C4' -30.2(13)
C8 C4 Ru2 C4' 99.2(19)
C2 C6 Ru2 B2 -2.0(5)
C5 C6 Ru2 B2 115.5(6)
C10 C6 Ru2 B2 -117.9(12)
C2 C6 Ru2 C5 -117.47(13)
C10 C6 Ru2 C5 126.7(11)
C2 C6 Ru2 C4 -79.07(14)
C5 C6 Ru2 C4 38.41(9)
C10 C6 Ru2 C4 165.1(11)
C2 C6 Ru2 C2' -6.6(12)
C5 C6 Ru2 C2' 110.9(11)
C10 C6 Ru2 C2' -122.5(18)
C2 C6 Ru2 C6' -129.3(7)
C5 C6 Ru2 C6' -11.8(8)
C10 C6 Ru2 C6' 114.8(14)
C2 C6 Ru2 C3 -36.59(8)
C5 C6 Ru2 C3 80.89(15)
C10 C6 Ru2 C3 -152.4(11)
C5 C6 Ru2 C2 117.47(13)
C10 C6 Ru2 C2 -115.9(11)
C2 C6 Ru2 C3' -27.0(4)
C5 C6 Ru2 C3' 90.5(3)
C10 C6 Ru2 C3' -142.9(13)
C2 C6 Ru2 C5' -102.2(3)
C5 C6 Ru2 C5' 15.3(3)
C10 C6 Ru2 C5' 142.0(12)
C2 C6 Ru2 S1 111.12(10)
C5 C6 Ru2 S1 -131.40(11)
C10 C6 Ru2 S1 -4.7(12)
C2 C6 Ru2 C4' -63.8(3)
C5 C6 Ru2 C4' 53.7(3)
C10 C6 Ru2 C4' -179.6(12)
C6' C2' Ru2 B2 146.6(4)
C3' C2' Ru2 B2 30.9(4)
C1' C2' Ru2 B2 -90.3(4)
C6' C2' Ru2 C5 15.8(4)
C3' C2' Ru2 C5 -99.9(4)
C1' C2' Ru2 C5 139.0(4)
C6' C2' Ru2 C4 61.6(3)
C3' C2' Ru2 C4 -54.1(3)
C1' C2' Ru2 C4 -175.2(4)
C6' C2' Ru2 C6 -36.9(12)
C3' C2' Ru2 C6 -152.6(11)
C1' C2' Ru2 C6 86.3(12)
C3' C2' Ru2 C6' -115.71(13)
C1' C2' Ru2 C6' 123.18(13)
C6' C2' Ru2 C3 106.7(3)
C3' C2' Ru2 C3 -9.0(4)
C1' C2' Ru2 C3 -130.1(4)
C6' C2' Ru2 C2 154.6(9)
C3' C2' Ru2 C2 38.8(10)
C1' C2' Ru2 C2 -82.3(9)
C6' C2' Ru2 C3' 115.71(13)
C1' C2' Ru2 C3' -121.11(14)
C6' C2' Ru2 C5' 37.83(8)
C3' C2' Ru2 C5' -77.88(13)
C1' C2' Ru2 C5' 161.01(6)
C6' C2' Ru2 S1 -100.96(11)
C3' C2' Ru2 S1 143.33(12)
C1' C2' Ru2 S1 22.2(2)
C6' C2' Ru2 C4' 79.00(14)
C3' C2' Ru2 C4' -36.71(8)
C1' C2' Ru2 C4' -157.82(7)
C2' C6' Ru2 B2 -66.4(7)
C5' C6' Ru2 B2 49.4(7)
C10' C6' Ru2 B2 173.2(14)
C2' C6' Ru2 C5 -124.3(13)
C5' C6' Ru2 C5 -8.5(14)
C10' C6' Ru2 C5 115(2)
C2' C6' Ru2 C4 -91.4(4)
C5' C6' Ru2 C4 24.4(4)
C10' C6' Ru2 C4 148.2(16)
C2' C6' Ru2 C6 23.7(7)
C5' C6' Ru2 C6 139.5(7)
C10' C6' Ru2 C6 -96.7(16)
C5' C6' Ru2 C2' 115.78(12)
C10' C6' Ru2 C2' -120.4(14)
C2' C6' Ru2 C3 -51.2(3)
C5' C6' Ru2 C3 64.5(3)
C10' C6' Ru2 C3 -171.7(15)
C2' C6' Ru2 C2 -10.4(3)
C5' C6' Ru2 C2 105.4(3)
C10' C6' Ru2 C2 -130.8(15)
C2' C6' Ru2 C3' -37.92(9)
C5' C6' Ru2 C3' 77.86(14)
C10' C6' Ru2 C3' -158.3(14)
C2' C6' Ru2 C5' -115.78(12)
C10' C6' Ru2 C5' 123.8(14)
C2' C6' Ru2 S1 87.82(12)
C5' C6' Ru2 S1 -156.40(14)
C10' C6' Ru2 S1 -32.6(15)
C2' C6' Ru2 C4' -79.15(13)
C5' C6' Ru2 C4' 36.63(8)
C10' C6' Ru2 C4' 160.4(14)
C2 C3 Ru2 B2 -122.5(3)
C4 C3 Ru2 B2 119.4(3)
C7 C3 Ru2 B2 4.9(15)
C2 C3 Ru2 C5 79.75(14)
C4 C3 Ru2 C5 -38.34(9)
C7 C3 Ru2 C5 -152.9(15)
C2 C3 Ru2 C4 118.09(12)
C7 C3 Ru2 C4 -114.5(15)
C2 C3 Ru2 C6 36.79(9)
C4 C3 Ru2 C6 -81.30(15)
C7 C3 Ru2 C6 164.2(14)
C2 C3 Ru2 C2' 25.6(4)
C4 C3 Ru2 C2' -92.5(4)
C7 C3 Ru2 C2' 153.0(16)
C2 C3 Ru2 C6' 64.9(3)
C4 C3 Ru2 C6' -53.2(3)
C7 C3 Ru2 C6' -167.7(16)
C4 C3 Ru2 C2 -118.09(12)
C7 C3 Ru2 C2 127.4(15)
C2 C3 Ru2 C3' 1.0(14)
C4 C3 Ru2 C3' -117.1(14)
C7 C3 Ru2 C3' 128(2)
C2 C3 Ru2 C5' 105.4(3)
C4 C3 Ru2 C5' -12.7(3)
C7 C3 Ru2 C5' -127.2(16)
C2 C3 Ru2 S1 -20.4(2)
C4 C3 Ru2 S1 -138.5(3)
C7 C3 Ru2 S1 107.0(15)
C2 C3 Ru2 C4' 135.7(6)
C4 C3 Ru2 C4' 17.6(7)
C7 C3 Ru2 C4' -96.9(16)
C1 C2 Ru2 B2 -57.4(4)
C3 C2 Ru2 B2 60.1(3)
C6 C2 Ru2 B2 178.7(3)
C1 C2 Ru2 C5 161.74(6)
C3 C2 Ru2 C5 -80.69(15)
C6 C2 Ru2 C5 37.88(9)
C1 C2 Ru2 C4 -154.92(8)
C3 C2 Ru2 C4 -37.35(9)
C6 C2 Ru2 C4 81.22(15)
C1 C2 Ru2 C6 123.86(14)
C3 C2 Ru2 C6 -118.57(14)
C1 C2 Ru2 C2' 129.3(10)
C3 C2 Ru2 C2' -113.1(9)
C6 C2 Ru2 C2' 5.5(10)
C1 C2 Ru2 C6' 147.6(4)
C3 C2 Ru2 C6' -94.9(3)
C6 C2 Ru2 C6' 23.7(4)
C1 C2 Ru2 C3 -117.57(16)
C6 C2 Ru2 C3 118.57(14)
C1 C2 Ru2 C3' -118.1(8)
C3 C2 Ru2 C3' -0.6(8)
C6 C2 Ru2 C3' 118.0(7)
C1 C2 Ru2 C5' -175.1(3)
C3 C2 Ru2 C5' -57.5(2)
C6 C2 Ru2 C5' 61.0(2)
C1 C2 Ru2 S1 49.2(2)
C3 C2 Ru2 S1 166.77(14)
C6 C2 Ru2 S1 -74.65(11)
C1 C2 Ru2 C4' -138.5(4)
C3 C2 Ru2 C4' -20.9(3)
C6 C2 Ru2 C4' 97.7(3)
C4' C3' Ru2 B2 87.7(3)
C2' C3' Ru2 B2 -155.1(3)
C7' C3' Ru2 B2 -24.9(17)
C4' C3' Ru2 C5 -62.9(3)
C2' C3' Ru2 C5 54.3(3)
C7' C3' Ru2 C5 -175.5(18)
C4' C3' Ru2 C4 -18.9(4)
C2' C3' Ru2 C4 98.3(4)
C7' C3' Ru2 C4 -131.5(18)
C4' C3' Ru2 C6 -107.4(3)
C2' C3' Ru2 C6 9.7(4)
C7' C3' Ru2 C6 139.9(18)
C4' C3' Ru2 C2' -117.17(13)
C7' C3' Ru2 C2' 130.2(17)
C4' C3' Ru2 C6' -78.63(15)
C2' C3' Ru2 C6' 38.54(9)
C7' C3' Ru2 C6' 168.7(16)
C4' C3' Ru2 C3 31.6(14)
C2' C3' Ru2 C3 148.8(13)
C7' C3' Ru2 C3 -81(2)
C4' C3' Ru2 C2 -149.9(7)
C2' C3' Ru2 C2 -32.8(8)
C7' C3' Ru2 C2 97.4(19)
C4' C3' Ru2 C5' -36.39(9)
C2' C3' Ru2 C5' 80.78(13)
C7' C3' Ru2 C5' -149.0(16)
C4' C3' Ru2 S1 -165.6(2)
C2' C3' Ru2 S1 -48.40(15)
C7' C3' Ru2 S1 81.8(17)
C2' C3' Ru2 C4' 117.17(13)
C7' C3' Ru2 C4' -112.6(17)
C4' C5' Ru2 B2 -37.0(3)
C6' C5' Ru2 B2 -154.3(4)
C9' C5' Ru2 B2 86.3(14)
C4' C5' Ru2 C5 122.5(8)
C6' C5' Ru2 C5 5.2(8)
C9' C5' Ru2 C5 -114.3(16)
C4' C5' Ru2 C4 -0.4(9)
C6' C5' Ru2 C4 -117.7(9)
C9' C5' Ru2 C4 122.9(18)
C4' C5' Ru2 C6 98.0(3)
C6' C5' Ru2 C6 -19.3(3)
C9' C5' Ru2 C6 -138.8(14)
C4' C5' Ru2 C2' 78.77(14)
C6' C5' Ru2 C2' -38.53(9)
C9' C5' Ru2 C2' -158.0(13)
C4' C5' Ru2 C6' 117.30(13)
C9' C5' Ru2 C6' -119.5(14)
C4' C5' Ru2 C3 21.9(3)
C6' C5' Ru2 C3 -95.4(3)
C9' C5' Ru2 C3 145.1(15)
C4' C5' Ru2 C2 59.5(2)
C6' C5' Ru2 C2 -57.8(2)
C9' C5' Ru2 C2 -177.2(14)
C4' C5' Ru2 C3' 36.43(8)
C6' C5' Ru2 C3' -80.87(15)
C9' C5' Ru2 C3' 159.7(13)
C4' C5' Ru2 S1 152.2(3)
C6' C5' Ru2 S1 34.9(2)
C9' C5' Ru2 S1 -84.6(14)
C6' C5' Ru2 C4' -117.30(13)
C9' C5' Ru2 C4' 123.2(14)
C21' S1 Ru2 B2 -104.0(17)
C21 S1 Ru2 B2 -86.3(5)
Ru1 S1 Ru2 B2 0.4(3)
C21' S1 Ru2 C5 80.5(17)
C21 S1 Ru2 C5 98.2(5)
Ru1 S1 Ru2 C5 -175.2(2)
C21' S1 Ru2 C4 90.2(18)
C21 S1 Ru2 C4 107.8(7)
Ru1 S1 Ru2 C4 -165.5(5)
C21' S1 Ru2 C6 111.7(17)
C21 S1 Ru2 C6 129.3(5)
Ru1 S1 Ru2 C6 -144.0(2)
C21' S1 Ru2 C2' 126.8(17)
C21 S1 Ru2 C2' 144.5(5)
Ru1 S1 Ru2 C2' -128.9(2)
C21' S1 Ru2 C6' 88.7(17)
C21 S1 Ru2 C6' 106.4(5)
Ru1 S1 Ru2 C6' -167.0(2)
C21' S1 Ru2 C3 159.9(17)
C21 S1 Ru2 C3 177.6(5)
Ru1 S1 Ru2 C3 -95.7(3)
C21' S1 Ru2 C2 147.4(17)
C21 S1 Ru2 C2 165.1(5)
Ru1 S1 Ru2 C2 -108.3(2)
C21' S1 Ru2 C3' 153.9(17)
C21 S1 Ru2 C3' 171.6(5)
Ru1 S1 Ru2 C3' -101.8(3)
C21' S1 Ru2 C5' 68.0(17)
C21 S1 Ru2 C5' 85.6(5)
Ru1 S1 Ru2 C5' 172.3(3)
C21' S1 Ru2 C4' 126.7(18)
C21 S1 Ru2 C4' 144.4(8)
Ru1 S1 Ru2 C4' -129.0(7)
C5' C4' Ru2 B2 148.7(3)
C3' C4' Ru2 B2 -93.0(3)
C8' C4' Ru2 B2 35.5(14)
C5' C4' Ru2 C5 -25.0(4)
C3' C4' Ru2 C5 93.2(3)
C8' C4' Ru2 C5 -138.2(15)
C5' C4' Ru2 C4 0.5(13)
C3' C4' Ru2 C4 118.8(12)
C8' C4' Ru2 C4 -113(2)
C5' C4' Ru2 C6 -64.4(3)
C3' C4' Ru2 C6 53.9(3)
C8' C4' Ru2 C6 -177.6(14)
C5' C4' Ru2 C2' -80.63(14)
C3' C4' Ru2 C2' 37.64(9)
C8' C4' Ru2 C2' 166.2(13)
C5' C4' Ru2 C6' -37.52(9)
C3' C4' Ru2 C6' 80.75(15)
C8' C4' Ru2 C6' -150.7(13)
C5' C4' Ru2 C3 -134.1(6)
C3' C4' Ru2 C3 -15.9(7)
C8' C4' Ru2 C3 112.7(16)
C5' C4' Ru2 C2 -104.3(3)
C3' C4' Ru2 C2 13.9(3)
C8' C4' Ru2 C2 142.5(14)
C5' C4' Ru2 C3' -118.27(13)
C8' C4' Ru2 C3' 128.5(14)
C3' C4' Ru2 C5' 118.27(13)
C8' C4' Ru2 C5' -113.2(14)
C5' C4' Ru2 S1 -80.5(7)
C3' C4' Ru2 S1 37.8(6)
C8' C4' Ru2 S1 166.3(13)
